data_2001255
loop_
_publ_author_name
'Pokkuluri, P. R.'
'Scheffer, J. R.'
'Trotter, J.'

_publ_section_title
;
 Crystal structure and photochemistry of dimethyl
 9,10-dichloro-9,10-dihydro-9,10-ethenoanthracene-11,12-dicarboxylate
;
_journal_issue 11
_journal_name_full 'Acta Crystallographica Section C'
_journal_page_first 2014
_journal_page_last 2018
_journal_paper_doi 10.1107/S0108270193004445
_journal_volume 49
_journal_year 1993
_chemical_formula_moiety 'C20 H14 Cl2 O4'
_chemical_formula_sum 'C20 H14 Cl2 O4'
_chemical_formula_weight 389.23
_symmetry_cell_setting monoclinic
_symmetry_space_group_name_Hall '-P 2yab'
_symmetry_space_group_name_H-M 'P 1 21/a 1'
_atom_type_scat_source 'TEXSAN (MSC, 1990)'
_cell_angle_alpha 90.
_cell_angle_beta 105.360(10)
_cell_angle_gamma 90.
_cell_formula_units_Z 4
_cell_length_a 14.7670(10)
_cell_length_b 8.243(2)
_cell_length_c 15.1300(10)
_cell_measurement_reflns_used 25
_cell_measurement_temperature 294
_cell_measurement_theta_max 40
_cell_measurement_theta_min 31
_cell_volume 1775.9(5)
_diffrn_measurement_device 'Rigaku AFC6'
_diffrn_measurement_method \w-2\q
_diffrn_radiation_type CuK\a
_diffrn_radiation_wavelength 1.5418
_diffrn_reflns_av_R_equivalents 0.015
_diffrn_reflns_limit_h_max 17
_diffrn_reflns_limit_h_min 0
_diffrn_reflns_limit_k_max 9
_diffrn_reflns_limit_k_min 0
_diffrn_reflns_limit_l_max 17
_diffrn_reflns_limit_l_min -17
_diffrn_reflns_number 2974
_diffrn_reflns_theta_max 60
_diffrn_standards_decay_% 0
_diffrn_standards_interval_count 150
_diffrn_standards_number 3
_exptl_absorpt_coefficient_mu 3.54
_exptl_absorpt_correction_T_max 1.00
_exptl_absorpt_correction_T_min 0.56
_exptl_absorpt_correction_type empirical
_exptl_crystal_colour colorless
_exptl_crystal_density_diffrn 1.46
_exptl_crystal_description prism
_exptl_crystal_size_max 0.3
_exptl_crystal_size_mid 0.3
_exptl_crystal_size_min 0.2
_refine_diff_density_max 0.32
_refine_diff_density_min -0.34
_refine_ls_extinction_coef 0.98E-5
_refine_ls_extinction_method ' TEXSAN (Molecular Structure Corporation, 1990)'
_refine_ls_goodness_of_fit_obs 1.62
_refine_ls_hydrogen_treatment refall
_refine_ls_number_parameters 292
_refine_ls_number_reflns 2041
_refine_ls_R_factor_obs 0.046
_refine_ls_shift/esd_max 0.01
_refine_ls_structure_factor_coef F
_refine_ls_weighting_details 'w = 1/\s^2^(F)'
_refine_ls_weighting_scheme calc
_refine_ls_wR_factor_obs 0.064
_reflns_number_observed 2041
_reflns_number_total 2634
_reflns_observed_criterion I>3\s(I)
_cod_data_source_file br1036.cif
_cod_data_source_block br1036_structure_1_of_3
_cod_depositor_comments
;
The following automatic conversions were performed:

'_refine_ls_weighting_scheme' value 'w = 1/\s^2^(F)' was changed to
'calc'. New tag '_refine_ls_weighting_details' was created. The value
of the new tag was set to 'w = 1/\s^2^(F)'.

Automatic conversion script
Id: cif_fix_values 3143 2015-03-26 13:38:13Z robertas 
;
_cod_database_code 2001255

loop_
_atom_site_label
_atom_site_fract_x
_atom_site_fract_y
_atom_site_fract_z
_atom_site_U_iso_or_equiv
Cl1 .31594(7) .02780(10) .14796(7) 5.37(5)
Cl2 -.02635(6) -.03460(10) .30044(7) 4.97(5)
O1 .34420(10) -.2035(3) .4054(2) 3.60(10)
O2 .3945(2) .0245(3) .3539(2) 4.80(10)
O3 .1938(2) -.0540(3) .47670(10) 3.60(10)
O4 .1338(2) -.2909(3) .4158(2) 4.30(10)
C1 .2023(3) .3302(5) .1856(3) 4.6(2)
C2 .1520(4) .4662(5) .2030(3) 5.9(2)
C3 .0752(4) .4495(6) .2373(3) 5.4(2)
C4A .0941(2) .1633(4) .2385(2) 3.20(10)
C4 .0462(3) .2981(5) .2553(3) 4.4(2)
C5 -.0184(3) -.1858(5) .1150(3) 4.4(2)
C6 -.0178(4) -.2556(6) .0330(3) 6.0(2)
C7 .0588(4) -.2426(6) -.0005(3) 6.2(2)
C8A .1380(3) -.0865(4) .1301(2) 3.40(10)
C8 .1370(4) -.1589(6) .0474(3) 4.7(2)
C9 .2166(2) .0139(4) .1926(2) 3.20(10)
C9A .1723(2) .1782(4) .2035(2) 3.40(10)
C10A .0589(2) -.1000(4) .1634(2) 3.30(10)
C10 .0719(2) -.0136(4) .2546(2) 3.00(10)
C11 .2387(2) -.0640(4) .2879(2) 2.70(10)
C12 .1624(2) -.0827(4) .3187(2) 2.70(10)
C13 .3352(2) -.0760(4) .3506(2) 3.10(10)
C14 .4270(3) -.2004(7) .4838(3) 4.8(2)
C15 .1617(2) -.1572(4) .4087(2) 2.80(10)
C16 .2011(4) -.1185(7) .5681(3) 5.1(2)
H1 .254(3) .335(5) .168(3) ?
H2 .172(3) .560(6) .194(3) ?
H3 .035(3) .550(6) .254(3) ?
H4 -.011(3) .286(6) .281(3) ?
H5 -.071(2) -.176(4) .135(2) ?
H6 -.066(3) -.317(5) .003(3) ?
H7 .049(3) -.293(6) -.062(4) ?
H8 .180(3) -.143(5) .030(3) ?
H14B .485(3) -.200(5) .465(3) ?
H14C .430(4) -.290(6) .509(4) ?
H14A .447(4) -.100(8) .537(4) ?
H16A .222(4) -.046(6) .604(4) ?
H16B .250(4) -.199(8) .581(4) ?
H16C .130(5) -.155(8) .568(4) ?

loop_
_geom_angle_atom_site_label_1
_geom_angle_atom_site_label_2
_geom_angle_atom_site_label_3
_geom_angle
_geom_angle_publ_flag
C13 O1 C14 114.8(3) no
C15 O3 C16 115.2(3) no
C2 C1 C9A 118.3(5) no
C1 C2 C3 121.3(4) no
C2 C3 C4 119.9(4) no
C4 C4A C9A 121.0(3) no
C4 C4A C10 126.7(3) no
C9A C4A C10 112.3(3) no
C3 C4 C4A 119.7(4) no
C6 C5 C10A 119.6(5) no
C5 C6 C7 120.6(5) no
C6 C7 C8 120.6(4) no
C8 C8A C9 128.1(4) no
C8 C8A C10A 118.9(4) no
C9 C8A C10A 113.0(3) no
C7 C8 C8A 119.9(5) no
Cl1 C9 C8A 111.6(2) no
Cl1 C9 C9A 113.8(2) no
Cl1 C9 C11 113.2(2) no
C8A C9 C9A 105.6(3) no
C8A C9 C11 107.0(3) no
C9A C9 C11 105.1(3) no
C1 C9A C4A 119.7(4) no
C1 C9A C9 127.8(4) no
C4A C9A C9 112.4(3) no
C5 C10A C8A 120.4(3) no
C5 C10A C10 127.7(4) no
C8A C10A C10 111.9(3) no
Cl2 C10 C4A 112.8(2) no
Cl2 C10 C10A 112.9(2) no
Cl2 C10 C12 112.5(2) no
C4A C10 C10A 106.4(3) no
C4A C10 C12 105.5(3) no
C10A C10 C12 106.2(2) no
C9 C11 C12 112.7(3) no
C9 C11 C13 123.8(3) no
C12 C11 C13 121.5(3) no
C10 C12 C11 114.2(3) no
C10 C12 C15 120.8(3) no
C11 C12 C15 125.0(3) no
O1 C13 O2 124.9(3) no
O1 C13 C11 111.8(3) no
O2 C13 C11 123.1(3) no
O3 C15 O4 125.8(3) no
O3 C15 C12 111.0(3) no
O4 C15 C12 123.2(3) no

loop_
_geom_bond_atom_site_label_1
_geom_bond_atom_site_label_2
_geom_bond_distance
_geom_bond_publ_flag
Cl1 C9 1.774(3) yes
Cl2 C10 1.775(3) no
O1 C13 1.323(4) no
O1 C14 1.461(4) no
O2 C13 1.197(4) no
O3 C15 1.322(4) no
O3 C16 1.458(4) no
O4 C15 1.191(4) no
C1 C2 1.407(7) no
C1 C9A 1.379(5) no
C2 C3 1.375(7) no
C3 C4 1.370(6) no
C4A C4 1.377(5) no
C4A C9A 1.397(5) no
C4A C10 1.528(5) no
C5 C6 1.371(7) no
C5 C10A 1.377(5) no
C6 C7 1.361(7) no
C7 C8 1.376(7) no
C8A C8 1.384(5) no
C8A C9 1.531(5) no
C8A C10A 1.394(5) no
C9 C9A 1.532(5) no
C9 C11 1.533(4) no
C10A C10 1.520(4) no
C10 C12 1.537(4) no
C11 C12 1.337(4) no
C11 C13 1.492(4) no
C12 C15 1.497(4) no
